data_1569526
loop_
_publ_author_name
'Pearcy, Aston C.'
'Lisboa, Lynn S.'
'Preston, Dan'
'Page, Nick B.'
'Lawrence, Tristan'
'Wright, L. James'
'Hartinger, Christian G.'
'Crowley, James D.'

_publ_section_title
;
 Exploiting reduced-symmetry ligands with pyridyl and imidazole donors to
 construct a second-generation stimuli-responsive heterobimetallic
 [PdPtL<sub>4</sub>]<sup>4+</sup> cage.
;
_journal_issue 32
_journal_name_full 'Chemical science'
_journal_page_first 8615
_journal_page_last 8623
_journal_paper_doi 10.1039/d3sc01354e
_journal_volume 14
_journal_year 2023
_chemical_formula_moiety 'C72 H64 N24 Pd Pt, 2(B F4), C H3 O3 S, 3(C2 H3 N), 1[B2F8C2H6C2N2]'
_chemical_formula_sum 'C83 H82 B4 F16 N29 O3 Pd Pt S'
_chemical_formula_weight 2214.600
_space_group_crystal_system triclinic
_space_group_IT_number 2
_space_group_name_Hall '-P 1'
_space_group_name_H-M_alt 'P -1'
_symmetry_Int_Tables_number 2
_atom_sites_solution_primary dual
_audit_creation_date 2023-06-22
_audit_creation_method
;
Olex2 1.5
(compiled 2023.03.06 svn.rbb2c1857 for OlexSys, GUI svn.r6748)
;
_audit_update_record
;
2023-06-22 deposited with the CCDC.	2023-07-14 downloaded from the CCDC.
;
_cell_angle_alpha 79.615(2)
_cell_angle_beta 75.366(2)
_cell_angle_gamma 89.377(2)
_cell_formula_units_Z 2
_cell_length_a 13.8621(2)
_cell_length_b 14.0385(3)
_cell_length_c 27.2264(6)
_cell_measurement_reflns_used 31815
_cell_measurement_temperature 100.01(10)
_cell_measurement_theta_max 76.0890
_cell_measurement_theta_min 3.8930
_cell_volume 5039.14(18)
_computing_cell_refinement 'CrysAlisPro 1.171.40.84a (Rigaku OD, 2020)'
_computing_data_collection 'CrysAlisPro 1.171.40.84a (Rigaku OD, 2020)'
_computing_data_reduction 'CrysAlisPro 1.171.40.84a (Rigaku OD, 2020)'
_computing_molecular_graphics 'Olex2 1.5 (Dolomanov et al., 2009)'
_computing_publication_material 'Olex2 1.5 (Dolomanov et al., 2009)'
_computing_structure_refinement 'olex2.refine 1.5 (Bourhis et al., 2015)'
_computing_structure_solution 'ShelXT (Sheldrick, 2015)'
_diffrn_ambient_environment N~2~
_diffrn_ambient_temperature 100.01(10)
_diffrn_detector 'CCD plate'
_diffrn_detector_area_resol_mean 10.3449
_diffrn_detector_type Atlas
_diffrn_measured_fraction_theta_full 0.9969
_diffrn_measured_fraction_theta_max 0.9661
_diffrn_measurement_details
;
List of Runs (angles in degrees, time in seconds):

  # Type    Start    End  Width  t~exp~   \w     \q     \k     \f   Frames
#--------------------------------------------------------------------------
  1  \w   -115.00 -14.00   1.00   13.50    --  -42.17 -57.00-120.00  101
  2  \w   -116.00 -18.00   1.00   13.50    --  -42.17 -38.00 120.00   98
  3  \w      9.00  42.00   1.00   13.50    --   42.17  78.00-135.48   33
  4  \w    -21.00  75.00   1.00   13.50    --   42.17 -77.00   0.00   96
  5  \w      9.00  42.00   1.00   13.50    --   42.17  79.00 138.33   33
  6  \w     30.00 106.00   1.00   54.00    --  112.00 -95.00  30.00   76
  7  \w     86.00 178.00   1.00   54.00    --  112.00  45.00  60.00   92
  8  \w     30.00 106.00   1.00   54.00    --  112.00 -95.00 -60.00   76
  9  \w     30.00 106.00   1.00   54.00    --  112.00 -95.00-120.00   76
 10  \w     84.00 178.00   1.00   54.00    --  112.00  30.00 150.00   94
 11  \w     83.00 178.00   1.00   54.00    --  112.00  63.00-158.89   95
 12  \w     83.00 178.00   1.00   54.00    --  112.00  61.00-120.00   95
 13  \w    103.00 178.00   1.00   54.00    --  112.00  77.00  90.00   75
 14  \w     40.00 141.00   1.00   54.00    --  112.00 -61.00  60.00  101
 15  \w     32.00 108.00   1.00   54.00    --  112.00-102.00 140.12   76
 16  \w    -67.00  32.00   1.00   13.50    --  -42.17  38.00 150.00   99
 17  \w   -115.00 -14.00   1.00   13.50    --  -42.17 -57.00   0.00  101
 18  \w    -87.00  -6.00   1.00   13.50    --  -42.17 125.00 150.00   81
 19  \w      9.00  42.00   1.00   13.50    --   42.17  81.00  11.37   33
 20  \w     85.00 178.00   1.00   54.00    --  112.00  49.00   9.26   93
 21  \w     83.00 178.00   1.00   54.00    --  112.00  61.00  90.00   95
 22  \w     59.00 178.00   1.00   54.00    --  112.00  15.00   0.00  119
 23  \w     82.00 132.00   1.00   54.00    --  112.00  64.00 167.61   50
;
_diffrn_measurement_device 'four-circle diffractometer'
_diffrn_measurement_device_type 'SuperNova, Dual, Cu at home/near, Atlas'
_diffrn_measurement_method '\w scans'
_diffrn_orient_matrix_type 'CrysAlisPro convention (1999,Acta A55,543-557)'
_diffrn_orient_matrix_UB_11 0.0511411000
_diffrn_orient_matrix_UB_12 -0.0962189000
_diffrn_orient_matrix_UB_13 0.0121016000
_diffrn_orient_matrix_UB_21 -0.0194905000
_diffrn_orient_matrix_UB_22 0.0111559000
_diffrn_orient_matrix_UB_23 0.0569228000
_diffrn_orient_matrix_UB_31 -0.1010705000
_diffrn_orient_matrix_UB_32 -0.0554702000
_diffrn_orient_matrix_UB_33 0.0124138000
_diffrn_radiation_monochromator mirror
_diffrn_radiation_probe x-ray
_diffrn_radiation_type 'Cu K\a'
_diffrn_radiation_wavelength 1.54184
_diffrn_reflns_av_R_equivalents 0.0423
_diffrn_reflns_av_unetI/netI 0.0396
_diffrn_reflns_Laue_measured_fraction_full 0.9969
_diffrn_reflns_Laue_measured_fraction_max 0.9661
_diffrn_reflns_limit_h_max 16
_diffrn_reflns_limit_h_min -17
_diffrn_reflns_limit_k_max 17
_diffrn_reflns_limit_k_min -17
_diffrn_reflns_limit_l_max 34
_diffrn_reflns_limit_l_min -34
_diffrn_reflns_number 55561
_diffrn_reflns_point_group_measured_fraction_full 0.9969
_diffrn_reflns_point_group_measured_fraction_max 0.9661
_diffrn_reflns_theta_full 67.6840
_diffrn_reflns_theta_max 76.58
_diffrn_reflns_theta_min 3.90
_diffrn_source 'micro-focus sealed X-ray tube'
_diffrn_source_type 'SuperNova (Cu) X-ray Source'
_exptl_absorpt_coefficient_mu 4.967
_exptl_absorpt_correction_T_max 1.00000
_exptl_absorpt_correction_T_min 0.70319
_exptl_absorpt_correction_type multi-scan
_exptl_absorpt_process_details
;
CrysAlisPro 1.171.40.84a (Rigaku Oxford Diffraction, 2020)
Empirical absorption correction using spherical harmonics,
implemented in SCALE3 ABSPACK scaling algorithm.
;
_exptl_crystal_colour 'clear colourless'
_exptl_crystal_colour_lustre clear
_exptl_crystal_colour_primary colourless
_exptl_crystal_density_diffrn 1.460
_exptl_crystal_description plate
_exptl_crystal_F_000 2223.315
_exptl_crystal_preparation 'Slow diffusion of diethyl ether into acetonitrile in the fridge'
_exptl_crystal_recrystallization_method
'Slow diffusion of diethyl ether into a concentrated acetonitrile solution of the host guest adduct at 277 K'
_exptl_crystal_size_max 0.169
_exptl_crystal_size_mid 0.114
_exptl_crystal_size_min 0.098
_refine_diff_density_max 2.8811
_refine_diff_density_min -2.0988
_refine_diff_density_rms 0.2156
_refine_ls_d_res_high 0.7926
_refine_ls_d_res_low 11.3449
_refine_ls_goodness_of_fit_ref 1.0290
_refine_ls_hydrogen_treatment constr
_refine_ls_matrix_type full
_refine_ls_number_constraints 136
_refine_ls_number_parameters 1130
_refine_ls_number_reflns 20488
_refine_ls_number_restraints 35
_refine_ls_restrained_S_all 1.0280
_refine_ls_R_factor_all 0.0787
_refine_ls_R_factor_gt 0.0710
_refine_ls_shift/su_max 0.0010
_refine_ls_shift/su_mean 0.0000
_refine_ls_structure_factor_coef Fsqd
_refine_ls_weighting_details 'w=1/[\s^2^(Fo^2^)+(0.0462P)^2^+65.7314P] where P=(Fo^2^+2Fc^2^)/3'
_refine_ls_weighting_scheme calc
_refine_ls_wR_factor_gt 0.1775
_refine_ls_wR_factor_ref 0.1804
_reflns_Friedel_coverage 0.0
_reflns_limit_h_max 17
_reflns_limit_h_min -16
_reflns_limit_k_max 17
_reflns_limit_k_min -17
_reflns_limit_l_max 34
_reflns_limit_l_min 0
_reflns_number_gt 19096
_reflns_number_total 20488
_reflns_threshold_expression I>=2u(I)
_cod_data_source_file d3sc01354e2.cif
_cod_data_source_block exp_3876
_cod_depositor_comments 'Adding full bibliography for 1569522--1569526.cif.'
_cod_original_formula_sum 'C83 H82 B4 F16 N29 O3 Pd1 Pt1 S1'
_cod_database_code 1569526
_chemical_oxdiff_usercomment M710
_reflns_odcompleteness_completeness 99.52
_reflns_odcompleteness_iscentric 1
_reflns_odcompleteness_theta 69.95
_olex2_refinement_description
;
1. Fixed Uiso
 At 1.2 times of:
  All C(H) groups, All C(H,H) groups
 At 1.5 times of:
  All C(H,H,H) groups
2. Restrained distances
 O6-S01Q
 1.7 with sigma of 0.02
 O15-C038
 3 with sigma of 0.04
 O6-C038
 3 with sigma of 0.04
 O3-C038
 3 with sigma of 0.04
 O18-C038
 3 with sigma of 0.04
3. Uiso/Uaniso restraints and constraints
O6 \\sim O3 \\sim O15 \\sim O18: within 1.7A with sigma of 0.0004 and sigma for
terminal atoms of 0.0008 within 1.7A
Uanis(O18) \\sim Ueq, Uanis(O3) \\sim Ueq, Uanis(O6) \\sim Ueq, Uanis(O15)
\\sim Ueq: with sigma of 0.001 and sigma for terminal atoms of 0.002
Uanis(C01C) \\sim Ueq: with sigma of 0.001 and sigma for terminal atoms of 0.002
4. Others
 Fixed Sof: F031(0.5) F03G(0.5) F03I(0.5) O18(0.75) O15(0.75) F11(0.5)
 O3(0.75) O6(0.75)
5.a Secondary CH2 refined with riding coordinates:
 C01O(H01a,H01b), C01S(H01h,H01i), C01Y(H01j,H01m), C02D(H02d,H02e), C02F(H02g,
 H02h), C02T(H02u,H02v), C02Y(H02w,H02y), C02Z(H02z,Hb)
5.b Aromatic/amide H refined with riding coordinates:
 C00O(H00O), C00P(H00P), C00W(H00W), C00X(H00X), C00Z(H00Z), C010(H010),
 C011(H011), C014(H014), C015(H015), C017(H017), C018(H018), C019(H019),
 C01C(H01C), C01D(H01D), C01E(H01E), C01F(H01F), C01G(H01G), C01K(H01K),
 C01L(H01L), C01N(H01N), C01R(H01R), C01Z(H01Z), C020(H020), C021(H021),
 C022(H022), C023(H023), C024(H024), C025(H025), C027(H027), C028(H028),
 C029(H029), C02A(H02A), C02B(H02B), C02C(H02C), C02E(H02f), C02G(H02i),
 C02H(H02j), C02I(H02k), C02J(H02l), C02K(H02m), C02L(H02n), C02M(H02o),
 C02N(H02p), C02P(H02q), C02Q(H02r), C02R(H02s), C02S(H02t), C02X(H02X)
5.c Idealised Me refined as rotating group:
 C02W(H02,H,Ha), C033(H03g,H03h,H03i), C038(H03a,H03b,H03c), C03H(H03d,H03e,
 H03f)
6. A solvent mask was applied to resolve diffuse electron density, where a void consisting of 122 electrons was measured in the asymmetric unit, this was attributed to two tetrafluoroborate anions and two molecules of acetonitrile.
;
_smtbx_masks_void_probe_radius 1.2
_smtbx_masks_void_truncation_radius 1.2
_olex2_submission_special_instructions 'No special instructions were received'
_oxdiff_exptl_absorpt_empirical_details
;
Empirical correction (ABSPACK) includes:
- Absorption correction using spherical harmonics
- Frame scaling
;
_oxdiff_exptl_absorpt_empirical_full_max 1.544
_oxdiff_exptl_absorpt_empirical_full_min 0.371

loop_
_space_group_symop_id
_space_group_symop_operation_xyz
1 x,y,z
2 -x,-y,-z

loop_
_atom_site_label
_atom_site_type_symbol
_atom_site_fract_x
_atom_site_fract_y
_atom_site_fract_z
_atom_site_U_iso_or_equiv
_atom_site_adp_type
_atom_site_occupancy
_atom_site_refinement_flags_posn
_atom_site_refinement_flags_adp
_atom_site_refinement_flags_occupancy
_atom_site_disorder_group
Pt00 Pt 0.55297(3) 0.61336(2) 0.418933(11) 0.03808(10) Uani 1.000000 . . . .
Pd00 Pd 0.73629(3) 0.73958(3) 0.029503(16) 0.01943(10) Uani 1.000000 . . . .
N003 N 0.8679(3) 0.7991(3) 0.02901(19) 0.0189(9) Uani 1.000000 . . . .
N004 N 0.6058(4) 0.6817(3) 0.02710(19) 0.0201(10) Uani 1.000000 . . . .
N005 N 0.6750(4) 0.8717(3) 0.02860(19) 0.0202(10) Uani 1.000000 . . . .
N006 N 0.7982(4) 0.6071(3) 0.02819(19) 0.0210(10) Uani 1.000000 . . . .
N007 N 1.0602(4) 1.0091(4) 0.0949(2) 0.0298(12) Uani 1.000000 . . . .
N008 N 0.4105(4) 0.3285(4) 0.14465(19) 0.0236(10) Uani 1.000000 . . . .
N009 N 0.3456(4) 0.4262(4) 0.0932(2) 0.0279(11) Uani 1.000000 . . . .
N00A N 0.9967(4) 0.3576(4) 0.0981(2) 0.0295(12) Uani 1.000000 . . . .
N00B N 0.9452(4) 1.0705(4) 0.1478(2) 0.0265(11) Uani 1.000000 . . . .
N00C N 1.0552(4) 0.4299(4) 0.14778(19) 0.0246(10) Uani 1.000000 . . . .
N00D N 1.0447(4) 1.0707(4) 0.1269(2) 0.0321(12) Uani 1.000000 . . . .
N00E N 0.3307(4) 0.3429(4) 0.1249(2) 0.0283(11) Uani 1.000000 . . . .
N00F N 0.4087(4) 1.0747(4) 0.0978(2) 0.0309(12) Uani 1.000000 . . . .
F00G F 0.1648(5) 0.6891(4) 0.17925(19) 0.0733(18) Uani 1.000000 . . . .
N00H N 0.4745(5) 0.4937(5) 0.4163(2) 0.0420(15) Uani 1.000000 . . . .
N00I N 0.4295(5) 0.6901(5) 0.4196(2) 0.0401(14) Uani 1.000000 . . . .
N00J N 0.3590(5) 0.4065(5) 0.4020(2) 0.0440(15) Uani 1.000000 . . . .
N00K N 0.3020(4) 0.9677(4) 0.1482(2) 0.0266(11) Uani 1.000000 . . . .
F00L F 0.6157(5) 0.2059(7) 0.1071(2) 0.104(3) Uani 1.000000 . . . .
N00M N 1.0556(4) 0.3475(4) 0.1295(2) 0.0312(12) Uani 1.000000 . . . .
C00N C 0.9649(4) 0.9016(4) 0.0610(2) 0.0231(12) Uani 1.000000 . . . .
C00O C 0.8810(4) 0.4295(4) 0.0249(2) 0.0234(12) Uani 1.000000 . . . .
H00O H 0.9076(4) 0.3685(4) 0.0242(2) 0.0281(14) Uiso 1.000000 R . . .
C00P C 0.4276(5) 0.6028(4) 0.0218(2) 0.0248(12) Uani 1.000000 . . . .
H00P H 0.3672(5) 0.5767(4) 0.0202(2) 0.0298(15) Uiso 1.000000 R . . .
N00Q N 0.6275(5) 0.7348(5) 0.4219(2) 0.0428(15) Uani 1.000000 . . . .
C00R C 0.8950(4) 0.4827(4) 0.0612(2) 0.0213(11) Uani 1.000000 . . . .
F00S F 0.1949(7) 0.6348(4) 0.1056(2) 0.098(3) Uani 1.000000 . . . .
C00T C 0.4757(4) 0.5578(4) 0.0584(2) 0.0192(11) Uani 1.000000 . . . .
N00U N 0.3196(4) 1.0632(4) 0.1298(2) 0.0316(12) Uani 1.000000 . . . .
C00V C 0.9591(5) 0.4483(4) 0.0961(2) 0.0236(12) Uani 1.000000 . . . .
C00W C 0.6833(5) 1.0388(4) -0.0104(2) 0.0252(12) Uani 1.000000 . . . .
H00W H 0.7164(5) 1.0904(4) -0.0352(2) 0.0303(15) Uiso 1.000000 R . . .
C00X C 1.0497(4) 0.8837(4) 0.0238(2) 0.0240(12) Uani 1.000000 . . . .
H00X H 1.1114(4) 0.9107(4) 0.0228(2) 0.0288(15) Uiso 1.000000 R . . .
C00Y C 0.4365(4) 0.4661(4) 0.0928(2) 0.0227(12) Uani 1.000000 . . . .
C00Z C 0.8511(4) 0.5714(4) 0.0622(2) 0.0216(11) Uani 1.000000 . . . .
H00Z H 0.8582(4) 0.6071(4) 0.0868(2) 0.0259(14) Uiso 1.000000 R . . .
C010 C 0.9498(4) 0.7850(4) -0.0080(2) 0.0201(11) Uani 1.000000 . . . .
H010 H 0.9439(4) 0.7470(4) -0.0319(2) 0.0241(13) Uiso 1.000000 R . . .
C011 C 0.7217(5) 0.9478(4) -0.0080(2) 0.0242(12) Uani 1.000000 . . . .
H011 H 0.7806(5) 0.9381(4) -0.0317(2) 0.0290(14) Uiso 1.000000 R . . .
N012 N 0.3293(6) 0.8084(5) 0.4088(3) 0.0477(17) Uani 1.000000 . . . .
F013 F 0.1923(7) 0.7973(4) 0.1062(2) 0.096(3) Uani 1.000000 . . . .
C014 C 1.0425(5) 0.8262(4) -0.0113(3) 0.0278(13) Uani 1.000000 . . . .
H014 H 1.0985(5) 0.8152(4) -0.0366(3) 0.0334(16) Uiso 1.000000 R . . .
C015 C 0.8282(4) 0.4673(4) -0.0097(2) 0.0230(12) Uani 1.000000 . . . .
H015 H 0.8197(4) 0.4327(4) -0.0345(2) 0.0276(14) Uiso 1.000000 R . . .
C017 C 0.8780(4) 0.8568(4) 0.0623(2) 0.0209(11) Uani 1.000000 . . . .
H017 H 0.8217(4) 0.8664(4) 0.0878(2) 0.0251(13) Uiso 1.000000 R . . .
C018 C 0.4775(4) 0.4024(5) 0.1255(2) 0.0248(12) Uani 1.000000 . . . .
H018 H 0.5388(4) 0.4091(5) 0.1329(2) 0.0297(15) Uiso 1.000000 R . . .
C019 C 0.5639(4) 0.6006(4) 0.0607(2) 0.0236(12) Uani 1.000000 . . . .
H019 H 0.5952(4) 0.5729(4) 0.0859(2) 0.0283(14) Uiso 1.000000 R . . .
C01A C 0.5454(4) 0.9747(4) 0.0606(2) 0.0222(12) Uani 1.000000 . . . .
C01B C 0.9716(4) 0.9693(4) 0.0953(2) 0.0241(12) Uani 1.000000 . . . .
C01C C 0.5586(4) 0.7222(4) -0.0087(2) 0.0195(11) Uani 1.000000 . U . .
H01C H 0.5875(4) 0.7773(4) -0.0321(2) 0.0234(13) Uiso 1.000000 R . . .
C01D C 0.5890(4) 0.8844(4) 0.0618(2) 0.0207(11) Uani 1.000000 . . . .
H01D H 0.5572(4) 0.8319(4) 0.0864(2) 0.0249(13) Uiso 1.000000 R . . .
C01E C 0.9967(5) 0.4948(4) 0.1272(2) 0.0252(12) Uani 1.000000 . . . .
H01E H 0.9849(5) 0.5576(4) 0.1331(2) 0.0302(15) Uiso 1.000000 R . . .
C01F C 0.4688(5) 0.6854(4) -0.0121(2) 0.0256(12) Uani 1.000000 . . . .
H01F H 0.4373(5) 0.7158(4) -0.0368(2) 0.0307(15) Uiso 1.000000 R . . .
C01G C 0.7872(4) 0.5579(4) -0.0077(2) 0.0230(12) Uani 1.000000 . . . .
H01G H 0.7519(4) 0.5843(4) -0.0315(2) 0.0276(14) Uiso 1.000000 R . . .
F01H F 0.6629(4) 0.1910(7) 0.1795(2) 0.100(3) Uani 1.000000 . . . .
N01I N 0.6764(5) 0.5343(5) 0.4215(2) 0.0433(16) Uani 1.000000 . . . .
C01J C 0.4486(5) 0.9851(4) 0.0956(2) 0.0239(12) Uani 1.000000 . . . .
C01K C 0.5957(5) 1.0526(4) 0.0240(3) 0.0267(13) Uani 1.000000 . . . .
H01K H 0.5697(5) 1.1141(4) 0.0230(3) 0.0321(15) Uiso 1.000000 R . . .
C01L C 0.3795(5) 0.9167(4) 0.1277(2) 0.0254(12) Uani 1.000000 . . . .
H01L H 0.3852(5) 0.8498(4) 0.1338(2) 0.0305(15) Uiso 1.000000 R . . .
F01M F 0.7826(4) 0.2142(7) 0.1065(2) 0.102(3) Uani 1.000000 . . . .
C01N C 0.8974(5) 1.0081(5) 0.1287(2) 0.0268(13) Uani 1.000000 . . . .
H01N H 0.8292(5) 0.9945(5) 0.1366(2) 0.0322(15) Uiso 1.000000 R . . .
C01O C 0.9049(5) 1.1283(5) 0.1874(2) 0.0269(13) Uani 1.000000 . . . .
H01a H 0.8425(5) 1.1548(5) 0.1824(2) 0.0323(15) Uiso 1.000000 R . . .
H01b H 0.9512(5) 1.1821(5) 0.1836(2) 0.0323(15) Uiso 1.000000 R . . .
C01P C 0.3781(4) 0.2725(4) 0.2374(2) 0.0241(12) Uani 1.000000 . . . .
S01Q S 0.6609(8) 0.6991(7) 0.1736(2) 0.220(4) Uani 1.000000 D . . .
C01R C 0.4720(7) 0.4020(5) 0.4457(3) 0.0409(18) Uani 1.000000 . . . .
H01R H 0.5122(7) 0.3813(5) 0.4679(3) 0.049(2) Uiso 1.000000 R . . .
C01S C 0.4110(5) 0.2438(5) 0.1851(2) 0.0288(13) Uani 1.000000 . . . .
H01h H 0.4777(5) 0.2189(5) 0.1803(2) 0.0345(16) Uiso 1.000000 R . . .
H01i H 0.3663(5) 0.1930(5) 0.1828(2) 0.0345(16) Uiso 1.000000 R . . .
N01T N 0.7438(6) 0.8427(5) 0.4130(3) 0.0527(18) Uani 1.000000 . . . .
C01U C 0.8874(5) 1.0693(4) 0.2411(2) 0.0277(13) Uani 1.000000 . . . .
C01V C 1.0408(4) 0.4134(5) 0.2401(2) 0.0253(12) Uani 1.000000 . . . .
C01W C 0.2277(5) 0.9249(5) 0.2407(3) 0.0279(13) Uani 1.000000 . . . .
N01X N 0.7845(6) 0.4221(5) 0.4103(3) 0.0530(19) Uani 1.000000 . . . .
C01Y C 1.1091(5) 0.4371(5) 0.1869(2) 0.0277(13) Uani 1.000000 . . . .
H01j H 1.1635(5) 0.3928(5) 0.1838(2) 0.0332(16) Uiso 1.000000 R . . .
H01m H 1.1373(5) 0.5024(5) 0.1811(2) 0.0332(16) Uiso 1.000000 R . . .
C01Z C 0.8128(7) 0.4756(7) 0.4414(3) 0.052(2) Uani 1.000000 . . . .
H01Z H 0.8677(7) 0.4658(7) 0.4552(3) 0.062(3) Uiso 1.000000 R . . .
C020 C 0.4010(7) 0.3479(6) 0.4364(3) 0.048(2) Uani 1.000000 . . . .
H020 H 0.3837(7) 0.2831(6) 0.4506(3) 0.057(2) Uiso 1.000000 R . . .
C021 C 0.9662(5) 1.0451(5) 0.2628(3) 0.0291(13) Uani 1.000000 . . . .
H021 H 1.0306(5) 1.0674(5) 0.2448(3) 0.0349(16) Uiso 1.000000 R . . .
C022 C 0.4216(7) 0.7802(6) 0.3954(3) 0.0438(18) Uani 1.000000 . . . .
H022 H 0.4741(7) 0.8179(6) 0.3721(3) 0.053(2) Uiso 1.000000 R . . .
C023 C 0.4478(5) 0.2984(6) 0.2618(3) 0.0360(15) Uani 1.000000 . . . .
H023 H 0.5154(5) 0.2932(6) 0.2470(3) 0.0432(18) Uiso 1.000000 R . . .
C024 C 0.2782(5) 0.2793(5) 0.2609(2) 0.0269(13) Uani 1.000000 . . . .
H024 H 0.2308(5) 0.2624(5) 0.2448(2) 0.0322(15) Uiso 1.000000 R . . .
C025 C 1.0093(5) 0.3175(5) 0.2625(3) 0.0329(14) Uani 1.000000 . . . .
H025 H 1.0331(5) 0.2681(5) 0.2446(3) 0.0395(17) Uiso 1.000000 R . . .
C026 C 0.3169(6) 0.3387(6) 0.3310(3) 0.0380(16) Uani 1.000000 . . . .
C027 C 0.2354(5) 1.0069(5) 0.2628(3) 0.0311(14) Uani 1.000000 . . . .
H027 H 0.2259(5) 1.0679(5) 0.2451(3) 0.0373(17) Uiso 1.000000 R . . .
C028 C 0.2468(5) 0.3104(5) 0.3075(3) 0.0327(14) Uani 1.000000 . . . .
H028 H 0.1790(5) 0.3125(5) 0.3230(3) 0.0393(17) Uiso 1.000000 R . . .
C029 C 1.0027(7) 0.4850(5) 0.2676(3) 0.0451(19) Uani 1.000000 . . . .
H029 H 1.0219(7) 0.5494(5) 0.2534(3) 0.054(2) Uiso 1.000000 R . . .
C02A C 0.7924(6) 1.0367(6) 0.2690(3) 0.0461(19) Uani 1.000000 . . . .
H02A H 0.7388(6) 1.0526(6) 0.2547(3) 0.055(2) Uiso 1.000000 R . . .
C02B C 0.7450(6) 0.5469(6) 0.4486(3) 0.0438(18) Uani 1.000000 . . . .
H02B H 0.7454(6) 0.5948(6) 0.4681(3) 0.053(2) Uiso 1.000000 R . . .
C02C C 0.7191(7) 0.7611(6) 0.3991(3) 0.049(2) Uani 1.000000 . . . .
H02C H 0.7621(7) 0.7282(6) 0.3763(3) 0.059(2) Uiso 1.000000 R . . .
C02D C 0.2802(7) 0.3762(8) 0.3811(3) 0.053(2) Uani 1.000000 . . . .
H02d H 0.2391(7) 0.3258(8) 0.4066(3) 0.063(3) Uiso 1.000000 R . . .
H02e H 0.2384(7) 0.4308(8) 0.3753(3) 0.063(3) Uiso 1.000000 R . . .
C02E C 0.9495(6) 0.9874(5) 0.3115(3) 0.0389(16) Uani 1.000000 . . . .
H02f H 1.0034(6) 0.9705(5) 0.3254(3) 0.0467(19) Uiso 1.000000 R . . .
C02F C 0.2105(4) 0.9341(5) 0.1883(3) 0.0279(13) Uani 1.000000 . . . .
H02g H 0.1884(4) 0.8717(5) 0.1837(3) 0.0335(16) Uiso 1.000000 R . . .
H02h H 0.1584(4) 0.9796(5) 0.1849(3) 0.0335(16) Uiso 1.000000 R . . .
C02G C 0.4064(7) 0.4918(6) 0.3910(3) 0.050(2) Uani 1.000000 . . . .
H02i H 0.3928(7) 0.5443(6) 0.3679(3) 0.060(2) Uiso 1.000000 R . . .
C02H C 0.9437(5) 0.2949(5) 0.3106(3) 0.0358(15) Uani 1.000000 . . . .
H02j H 0.9235(5) 0.2307(5) 0.3247(3) 0.0430(18) Uiso 1.000000 R . . .
C02I C 0.2568(6) 0.9991(5) 0.3101(3) 0.0366(16) Uani 1.000000 . . . .
H02k H 0.2610(6) 1.0544(5) 0.3239(3) 0.0439(19) Uiso 1.000000 R . . .
C02J C 0.5883(7) 0.8033(5) 0.4527(3) 0.0435(18) Uani 1.000000 . . . .
H02l H 0.5238(7) 0.8028(5) 0.4736(3) 0.052(2) Uiso 1.000000 R . . .
C02K C 0.9363(7) 0.4623(6) 0.3159(3) 0.053(2) Uani 1.000000 . . . .
H02m H 0.9108(7) 0.5116(6) 0.3336(3) 0.064(3) Uiso 1.000000 R . . .
C02L C 0.2416(7) 0.8353(5) 0.2683(3) 0.047(2) Uani 1.000000 . . . .
H02n H 0.2353(7) 0.7796(5) 0.2551(3) 0.056(2) Uiso 1.000000 R . . .
C02M C 0.4174(6) 0.3324(7) 0.3082(3) 0.0466(19) Uani 1.000000 . . . .
H02o H 0.4648(6) 0.3507(7) 0.3239(3) 0.056(2) Uiso 1.000000 R . . .
C02N C 0.6613(7) 0.8691(7) 0.4464(3) 0.054(2) Uani 1.000000 . . . .
H02p H 0.6567(7) 0.9233(7) 0.4620(3) 0.065(3) Uiso 1.000000 R . . .
C02O C 0.9077(6) 0.3667(6) 0.3380(3) 0.0413(18) Uani 1.000000 . . . .
C02P C 0.7031(7) 0.4588(6) 0.3986(3) 0.049(2) Uani 1.000000 . . . .
H02q H 0.6695(7) 0.4353(6) 0.3774(3) 0.059(3) Uiso 1.000000 R . . .
C02Q C 0.7759(6) 0.9810(7) 0.3176(3) 0.055(2) Uani 1.000000 . . . .
H02r H 0.7110(6) 0.9607(7) 0.3359(3) 0.066(3) Uiso 1.000000 R . . .
C02R C 0.3348(7) 0.6606(7) 0.4493(3) 0.056(2) Uani 1.000000 . . . .
H02s H 0.3162(7) 0.6005(7) 0.4704(3) 0.067(3) Uiso 1.000000 R . . .
C02S C 0.2651(8) 0.8279(6) 0.3155(3) 0.056(2) Uani 1.000000 . . . .
H02t H 0.2763(8) 0.7673(6) 0.3330(3) 0.067(3) Uiso 1.000000 R . . .
C02T C 0.8392(8) 0.8957(8) 0.3935(4) 0.064(3) Uani 1.000000 . . . .
H02u H 0.8448(8) 0.9388(8) 0.4169(4) 0.077(3) Uiso 1.000000 R . . .
H02v H 0.8922(8) 0.8499(8) 0.3934(4) 0.077(3) Uiso 1.000000 R . . .
C02U C 0.8539(6) 0.9546(6) 0.3398(3) 0.0431(18) Uani 1.000000 . . . .
C02V C 0.2721(6) 0.9093(6) 0.3371(3) 0.0414(17) Uani 1.000000 . . . .
C02W C 0.3587(11) 0.5567(8) 0.2081(4) 0.083(4) Uani 1.000000 . . . .
H02 H 0.405(6) 0.604(4) 0.1841(9) 0.125(6) Uiso 1.000000 GR . . .
H H 0.388(7) 0.494(3) 0.2098(9) 0.125(6) Uiso 1.000000 GR . . .
Ha H 0.2986(15) 0.554(7) 0.1969(16) 0.125(6) Uiso 1.000000 GR . . .
C02X C 0.2737(8) 0.7347(8) 0.4421(4) 0.062(3) Uani 1.000000 . . . .
H02X H 0.2056(8) 0.7347(8) 0.4573(4) 0.074(3) Uiso 1.000000 R . . .
C02Y C 0.8357(7) 0.3379(6) 0.3914(4) 0.059(3) Uani 1.000000 . . . .
H02w H 0.7863(7) 0.2910(6) 0.3898(4) 0.071(3) Uiso 1.000000 R . . .
H02y H 0.8724(7) 0.3072(6) 0.4156(4) 0.071(3) Uiso 1.000000 R . . .
C02Z C 0.2945(9) 0.9040(7) 0.3893(4) 0.063(3) Uani 1.000000 . . . .
H02z H 0.2346(9) 0.9181(7) 0.4139(4) 0.075(3) Uiso 1.000000 R . . .
Hb H 0.3452(9) 0.9533(7) 0.3863(4) 0.075(3) Uiso 1.000000 R . . .
F031 F 0.3111(8) 0.7163(7) 0.1145(5) 0.064(3) Uani 0.500000 . . P 1
C032 C 0.5356(8) 0.9590(10) 0.2622(5) 0.084(4) Uani 1.000000 . . . .
C033 C 0.7729(10) 0.3953(13) 0.2123(5) 0.103(5) Uani 1.000000 . . . .
H03g H 0.738(4) 0.432(7) 0.1896(8) 0.155(8) Uiso 1.000000 GR . . .
H03h H 0.833(4) 0.430(8) 0.2105(11) 0.155(8) Uiso 1.000000 GR . . .
H03i H 0.789(7) 0.3338(13) 0.2022(16) 0.155(8) Uiso 1.000000 GR . . .
C035 C 0.3361(11) 0.5822(8) 0.2575(4) 0.082(4) Uani 1.000000 . . . .
N036 N 0.3121(13) 0.6017(8) 0.2982(5) 0.128(6) Uani 1.000000 . . . .
C038 C 0.6248(13) 0.6682(13) 0.2451(5) 0.125(6) Uani 1.000000 D . . .
H03a H 0.671(6) 0.700(8) 0.2586(5) 0.187(9) Uiso 1.000000 GR . . .
H03b H 0.559(4) 0.689(9) 0.2579(6) 0.187(9) Uiso 1.000000 GR . . .
H03c H 0.626(10) 0.5993(16) 0.2558(5) 0.187(9) Uiso 1.000000 GR . . .
N039 N 0.6595(9) 0.3629(14) 0.3058(5) 0.141(7) Uani 1.000000 . . . .
C03A C 0.7119(8) 0.3802(13) 0.2638(5) 0.095(5) Uani 1.000000 . . . .
N03B N 0.5416(10) 0.9572(14) 0.3079(7) 0.194(11) Uani 1.000000 . . . .
B03E B 0.1905(12) 0.7090(7) 0.1269(4) 0.070(4) Uani 1.000000 . . . .
B03F B 0.6895(7) 0.2140(11) 0.1276(4) 0.062(3) Uani 1.000000 . . . .
F03G F 0.0723(11) 0.7093(10) 0.1182(8) 0.108(6) Uani 0.500000 . . P 2
C03H C 0.5240(9) 0.9708(11) 0.2099(4) 0.087(4) Uani 1.000000 . . . .
H03d H 0.579(4) 0.943(7) 0.1886(10) 0.131(6) Uiso 1.000000 GR . . .
H03e H 0.463(4) 0.938(6) 0.2103(7) 0.131(6) Uiso 1.000000 GR . . .
H03f H 0.522(8) 1.0385(12) 0.1961(15) 0.131(6) Uiso 1.000000 GR . . .
F03I F 0.6886(9) 0.3250(10) 0.1206(8) 0.117(7) Uani 0.500000 . . P 2
O18 O 0.529(2) 0.717(2) 0.1618(11) 0.248(12) Uani 0.750000 D U P .
O15 O 0.646(2) 0.571(2) 0.1588(11) 0.263(13) Uani 0.750000 D U P .
F11 F 0.7019(17) 0.0991(17) 0.1217(14) 0.201(14) Uani 0.500000 . . P 1
O3 O 0.6893(18) 0.8313(18) 0.1636(9) 0.197(9) Uani 0.750000 D U P .
O6 O 0.7911(15) 0.678(3) 0.1601(13) 0.306(16) Uani 0.750000 D U P .

loop_
_atom_site_aniso_label
_atom_site_aniso_U_11
_atom_site_aniso_U_22
_atom_site_aniso_U_33
_atom_site_aniso_U_12
_atom_site_aniso_U_13
_atom_site_aniso_U_23
Pt00 0.0510(2) 0.03430(17) 0.02254(14) -0.00002(13) 0.00022(12) -0.00208(11)
Pd00 0.01202(19) 0.01697(19) 0.0294(2) 0.00016(14) -0.00508(15) -0.00473(15)
N003 0.010(2) 0.015(2) 0.031(3) -0.0067(17) -0.0057(18) -0.0025(19)
N004 0.017(2) 0.016(2) 0.028(2) -0.0017(18) -0.0068(19) -0.0037(18)
N005 0.016(2) 0.016(2) 0.028(2) 0.0010(18) -0.0051(19) -0.0049(19)
N006 0.018(2) 0.017(2) 0.028(2) 0.0039(18) -0.0062(19) -0.0058(19)
N007 0.022(3) 0.030(3) 0.037(3) -0.005(2) -0.006(2) -0.007(2)
N008 0.019(2) 0.027(3) 0.027(3) -0.001(2) -0.007(2) -0.006(2)
N009 0.023(3) 0.029(3) 0.030(3) -0.006(2) -0.005(2) -0.002(2)
N00A 0.029(3) 0.027(3) 0.035(3) 0.009(2) -0.010(2) -0.008(2)
N00B 0.023(3) 0.029(3) 0.029(3) -0.001(2) -0.007(2) -0.007(2)
N00C 0.023(3) 0.023(2) 0.025(2) 0.004(2) -0.003(2) -0.002(2)
N00D 0.026(3) 0.033(3) 0.039(3) -0.004(2) -0.008(2) -0.011(2)
N00E 0.020(3) 0.030(3) 0.034(3) -0.011(2) -0.007(2) -0.001(2)
N00F 0.032(3) 0.021(3) 0.038(3) 0.006(2) -0.007(2) -0.005(2)
F00G 0.132(6) 0.043(3) 0.037(3) 0.012(3) -0.009(3) -0.007(2)
N00H 0.062(4) 0.038(3) 0.029(3) 0.005(3) -0.012(3) -0.012(3)
N00I 0.051(4) 0.036(3) 0.027(3) -0.005(3) -0.006(3) 0.003(2)
N00J 0.055(4) 0.050(4) 0.028(3) -0.005(3) -0.010(3) -0.010(3)
N00K 0.026(3) 0.025(3) 0.028(3) 0.006(2) -0.005(2) -0.006(2)
F00L 0.066(4) 0.205(9) 0.055(3) 0.066(5) -0.032(3) -0.039(4)
N00M 0.032(3) 0.028(3) 0.035(3) 0.009(2) -0.010(2) -0.009(2)
C00N 0.021(3) 0.021(3) 0.026(3) 0.003(2) -0.006(2) 0.001(2)
C00O 0.020(3) 0.016(3) 0.033(3) 0.001(2) -0.005(2) -0.006(2)
C00P 0.020(3) 0.024(3) 0.034(3) 0.003(2) -0.009(2) -0.010(2)
N00Q 0.054(4) 0.035(3) 0.032(3) -0.001(3) -0.002(3) -0.001(3)
C00R 0.016(3) 0.016(3) 0.028(3) -0.002(2) 0.000(2) -0.002(2)
F00S 0.175(7) 0.058(4) 0.049(3) -0.055(4) 0.009(4) -0.025(3)
C00T 0.007(2) 0.017(3) 0.030(3) -0.008(2) 0.003(2) -0.006(2)
N00U 0.026(3) 0.024(3) 0.039(3) 0.006(2) -0.001(2) -0.003(2)
C00V 0.024(3) 0.017(3) 0.025(3) 0.006(2) -0.000(2) -0.001(2)
C00W 0.025(3) 0.016(3) 0.036(3) -0.004(2) -0.012(3) -0.001(2)
C00X 0.015(3) 0.017(3) 0.039(3) -0.009(2) -0.006(2) -0.002(2)
C00Y 0.017(3) 0.027(3) 0.024(3) 0.001(2) -0.004(2) -0.008(2)
C00Z 0.014(3) 0.022(3) 0.028(3) 0.001(2) -0.005(2) -0.004(2)
C010 0.014(3) 0.014(2) 0.030(3) -0.004(2) -0.001(2) -0.002(2)
C011 0.022(3) 0.021(3) 0.030(3) 0.005(2) -0.008(2) -0.004(2)
N012 0.064(5) 0.041(4) 0.038(3) 0.009(3) -0.016(3) -0.001(3)
F013 0.189(8) 0.044(3) 0.055(3) -0.047(4) -0.043(4) 0.009(3)
C014 0.027(3) 0.023(3) 0.032(3) 0.009(2) -0.005(3) -0.006(2)
C015 0.014(3) 0.021(3) 0.033(3) -0.006(2) -0.000(2) -0.011(2)
C017 0.017(3) 0.015(3) 0.029(3) -0.002(2) -0.002(2) -0.004(2)
C018 0.017(3) 0.030(3) 0.028(3) 0.000(2) -0.007(2) -0.005(2)
C019 0.024(3) 0.025(3) 0.023(3) 0.010(2) -0.008(2) -0.005(2)
C01A 0.015(3) 0.027(3) 0.026(3) -0.001(2) -0.007(2) -0.005(2)
C01B 0.020(3) 0.024(3) 0.030(3) -0.001(2) -0.009(2) -0.003(2)
C01C 0.0181(13) 0.0195(13) 0.0206(13) 0.0005(5) -0.0045(5) -0.0038(5)
C01D 0.013(3) 0.020(3) 0.029(3) -0.001(2) -0.004(2) -0.005(2)
C01E 0.022(3) 0.023(3) 0.029(3) 0.005(2) -0.005(2) -0.003(2)
C01F 0.030(3) 0.022(3) 0.028(3) 0.010(2) -0.011(3) -0.008(2)
C01G 0.016(3) 0.025(3) 0.028(3) 0.001(2) -0.005(2) -0.004(2)
F01H 0.037(3) 0.216(9) 0.042(3) -0.009(4) -0.006(2) -0.014(4)
N01I 0.058(4) 0.037(3) 0.027(3) 0.007(3) 0.004(3) -0.007(2)
C01J 0.026(3) 0.021(3) 0.030(3) 0.011(2) -0.011(2) -0.010(2)
C01K 0.027(3) 0.018(3) 0.038(3) 0.005(2) -0.013(3) -0.007(2)
C01L 0.021(3) 0.021(3) 0.034(3) 0.000(2) -0.004(2) -0.008(2)
F01M 0.044(3) 0.189(8) 0.049(3) 0.049(4) 0.005(3) 0.015(4)
C01N 0.017(3) 0.030(3) 0.034(3) -0.001(2) -0.007(2) -0.006(3)
C01O 0.021(3) 0.025(3) 0.033(3) -0.007(2) -0.004(2) -0.005(2)
C01P 0.020(3) 0.019(3) 0.029(3) -0.011(2) -0.003(2) 0.004(2)
S01Q 0.283(10) 0.270(10) 0.083(3) 0.025(8) -0.015(5) -0.017(5)
C01R 0.063(5) 0.033(4) 0.027(3) -0.011(3) -0.012(3) -0.004(3)
C01S 0.033(4) 0.023(3) 0.029(3) 0.001(3) -0.007(3) -0.003(2)
N01T 0.060(5) 0.048(4) 0.040(4) -0.020(4) -0.005(3) 0.008(3)
C01U 0.027(3) 0.022(3) 0.029(3) -0.006(2) 0.000(3) -0.004(2)
C01V 0.018(3) 0.031(3) 0.026(3) 0.003(2) -0.006(2) -0.002(2)
C01W 0.019(3) 0.028(3) 0.032(3) 0.000(2) -0.000(2) -0.004(3)
N01X 0.059(5) 0.046(4) 0.035(3) 0.007(3) 0.016(3) -0.001(3)
C01Y 0.019(3) 0.032(3) 0.029(3) 0.000(2) -0.005(2) -0.001(3)
C01Z 0.047(5) 0.059(5) 0.035(4) 0.007(4) 0.005(3) 0.005(4)
C020 0.074(6) 0.039(4) 0.029(4) -0.005(4) -0.011(4) -0.006(3)
C021 0.022(3) 0.030(3) 0.031(3) -0.006(3) 0.000(2) -0.001(3)
C022 0.063(5) 0.037(4) 0.028(3) 0.001(4) -0.010(3) 0.001(3)
C023 0.027(4) 0.045(4) 0.037(4) -0.003(3) -0.007(3) -0.011(3)
C024 0.020(3) 0.028(3) 0.031(3) -0.007(2) -0.006(2) -0.003(2)
C025 0.031(4) 0.031(3) 0.036(3) 0.005(3) -0.004(3) -0.009(3)
C026 0.050(4) 0.041(4) 0.024(3) 0.005(3) -0.009(3) -0.007(3)
C027 0.029(3) 0.029(3) 0.036(3) 0.001(3) -0.011(3) -0.004(3)
C028 0.028(3) 0.031(3) 0.036(4) -0.004(3) -0.002(3) -0.006(3)
C029 0.062(5) 0.027(4) 0.038(4) 0.007(3) -0.001(4) -0.002(3)
C02A 0.035(4) 0.059(5) 0.043(4) -0.003(4) -0.014(3) 0.000(4)
C02B 0.041(4) 0.046(4) 0.031(4) -0.005(3) 0.007(3) 0.005(3)
C02C 0.050(5) 0.048(5) 0.034(4) -0.012(4) 0.004(3) 0.009(3)
C02D 0.049(5) 0.073(6) 0.037(4) -0.002(4) -0.008(4) -0.020(4)
C02E 0.039(4) 0.039(4) 0.040(4) 0.005(3) -0.013(3) -0.005(3)
C02F 0.013(3) 0.032(3) 0.038(3) -0.001(2) -0.002(2) -0.009(3)
C02G 0.068(6) 0.048(5) 0.033(4) 0.007(4) -0.010(4) -0.008(3)
C02H 0.031(4) 0.034(4) 0.035(4) -0.005(3) -0.002(3) 0.003(3)
C02I 0.045(4) 0.030(3) 0.034(4) 0.009(3) -0.009(3) -0.009(3)
C02J 0.052(5) 0.029(4) 0.040(4) -0.007(3) 0.000(3) -0.001(3)
C02K 0.069(6) 0.033(4) 0.043(4) 0.008(4) 0.012(4) -0.007(3)
C02L 0.072(6) 0.024(3) 0.047(4) 0.011(4) -0.020(4) -0.008(3)
C02M 0.049(5) 0.062(5) 0.035(4) 0.007(4) -0.019(3) -0.015(4)
C02N 0.069(6) 0.045(5) 0.043(4) -0.010(4) -0.009(4) 0.001(4)
C02O 0.038(4) 0.040(4) 0.033(4) 0.008(3) 0.007(3) 0.000(3)
C02P 0.057(5) 0.041(4) 0.036(4) 0.003(4) 0.012(4) -0.007(3)
C02Q 0.023(4) 0.080(6) 0.050(5) -0.023(4) -0.003(3) 0.015(4)
C02R 0.063(6) 0.049(5) 0.048(5) 0.011(4) -0.009(4) 0.004(4)
C02S 0.100(8) 0.024(4) 0.053(5) 0.014(4) -0.036(5) -0.009(3)
C02T 0.064(6) 0.067(6) 0.048(5) -0.028(5) -0.010(4) 0.020(5)
C02U 0.039(4) 0.042(4) 0.039(4) -0.020(3) -0.004(3) 0.008(3)
C02V 0.050(5) 0.036(4) 0.038(4) 0.008(3) -0.012(3) -0.006(3)
C02W 0.136(12) 0.065(7) 0.064(7) 0.027(7) -0.042(7) -0.027(5)
C02X 0.051(5) 0.067(6) 0.058(6) 0.018(5) -0.006(4) -0.002(5)
C02Y 0.061(6) 0.043(5) 0.052(5) 0.013(4) 0.021(4) -0.002(4)
C02Z 0.103(8) 0.041(5) 0.054(5) 0.028(5) -0.039(5) -0.010(4)
F031 0.044(6) 0.045(6) 0.102(9) -0.006(5) -0.005(6) -0.027(6)
C032 0.049(6) 0.110(10) 0.078(8) -0.033(6) -0.016(6) 0.023(7)
C033 0.067(8) 0.171(16) 0.057(7) -0.009(9) 0.007(6) -0.012(8)
C035 0.140(12) 0.051(6) 0.063(7) 0.035(7) -0.039(7) -0.015(5)
N036 0.253(18) 0.070(7) 0.090(8) 0.060(9) -0.087(10) -0.037(6)
C038 0.141(15) 0.160(17) 0.067(9) 0.023(13) -0.022(9) -0.013(9)
N039 0.064(7) 0.27(2) 0.099(9) -0.027(10) 0.003(7) -0.095(11)
C03A 0.039(6) 0.175(15) 0.080(8) -0.003(7) -0.012(5) -0.053(9)
N03B 0.093(10) 0.24(2) 0.207(17) -0.085(11) -0.101(11) 0.153(15)
B03E 0.133(12) 0.029(5) 0.043(5) 0.005(6) -0.013(6) -0.007(4)
B03F 0.024(4) 0.113(10) 0.042(5) -0.002(5) -0.005(4) 0.001(6)
F03G 0.086(10) 0.064(8) 0.189(18) -0.006(7) -0.063(11) -0.022(10)
C03H 0.061(7) 0.143(12) 0.056(6) -0.026(7) -0.023(5) -0.000(7)
F03I 0.044(7) 0.067(8) 0.24(2) 0.026(6) -0.038(10) -0.020(11)
O18 0.248(12) 0.247(12) 0.248(12) 0.0091(10) -0.0634(18) -0.0450(15)
O15 0.263(13) 0.264(13) 0.263(13) 0.0097(10) -0.0671(19) -0.0485(15)
F11 0.112(16) 0.112(16) 0.38(4) 0.041(13) -0.08(2) -0.02(2)
O3 0.196(9) 0.197(9) 0.197(9) 0.0066(10) -0.0498(15) -0.0355(13)
O6 0.307(16) 0.306(16) 0.306(16) 0.0113(10) -0.078(2) -0.0563(17)

loop_
_atom_type_symbol
_atom_type_scat_dispersion_real
_atom_type_scat_dispersion_imag
_atom_type_scat_Cromer_Mann_a1
_atom_type_scat_Cromer_Mann_a2
_atom_type_scat_Cromer_Mann_a3
_atom_type_scat_Cromer_Mann_a4
_atom_type_scat_Cromer_Mann_b1
_atom_type_scat_Cromer_Mann_b2
_atom_type_scat_Cromer_Mann_b3
_atom_type_scat_Cromer_Mann_b4
_atom_type_scat_Cromer_Mann_c
_atom_type_scat_source
_atom_type_scat_dispersion_source
B 0.00963 0.00408 2.05450 1.33260 1.09790 0.70680 23.21850 1.02100 60.34980 0.14030 -0.19320 'International Tables Volume C Table 6.1.1.4 (pp. 500-502)' 'Henke, Gullikson and Davis, At. Data and Nucl. Data Tables, 1993, 54, 2'
C 0.01920 0.00962 2.31000 1.02000 1.58860 0.86500 20.84390 10.20750 0.56870 51.65120 0.21560 'International Tables Volume C Table 6.1.1.4 (pp. 500-502)' 'Henke, Gullikson and Davis, At. Data and Nucl. Data Tables, 1993, 54, 2'
F 0.07537 0.05506 3.53920 2.64120 1.51700 1.02430 10.28250 4.29440 0.26150 26.14760 0.27760 'International Tables Volume C Table 6.1.1.4 (pp. 500-502)' 'Henke, Gullikson and Davis, At. Data and Nucl. Data Tables, 1993, 54, 2'
H 0.00000 0.00000 0.49300 0.32291 0.14019 0.04081 10.51090 26.12570 3.14236 57.79970 0.00304 'International Tables Volume C Table 6.1.1.4 (pp. 500-502)' 'Henke, Gullikson and Davis, At. Data and Nucl. Data Tables, 1993, 54, 2'
N 0.03256 0.01839 12.21260 3.13220 2.01250 1.16630 0.00570 9.89330 28.99750 0.58260 -11.52900 'International Tables Volume C Table 6.1.1.4 (pp. 500-502)' 'Henke, Gullikson and Davis, At. Data and Nucl. Data Tables, 1993, 54, 2'
O 0.05239 0.03377 3.04850 2.28680 1.54630 0.86700 13.27710 5.70110 0.32390 32.90890 0.25080 'International Tables Volume C Table 6.1.1.4 (pp. 500-502)' 'Henke, Gullikson and Davis, At. Data and Nucl. Data Tables, 1993, 54, 2'
Pd 0.17446 3.99061 19.33190 15.50170 5.29537 0.60584 0.69866 7.98929 25.20520 76.89860 5.26593 'International Tables Volume C Table 6.1.1.4 (pp. 500-502)' 'Henke, Gullikson and Davis, At. Data and Nucl. Data Tables, 1993, 54, 2'
Pt -4.33214 7.24634 27.00590 17.76390 15.71310 5.78370 1.51293 8.81174 0.42459 38.61030 11.68830 'International Tables Volume C Table 6.1.1.4 (pp. 500-502)' 'Henke, Gullikson and Davis, At. Data and Nucl. Data Tables, 1993, 54, 2'
S 0.33537 0.55136 6.90530 5.20340 1.43790 1.58630 1.46790 22.21510 0.25360 56.17200 0.86690 'International Tables Volume C Table 6.1.1.4 (pp. 500-502)' 'Henke, Gullikson and Davis, At. Data and Nucl. Data Tables, 1993, 54, 2'

loop_
_geom_angle_atom_site_label_1
_geom_angle_atom_site_label_2
_geom_angle_atom_site_label_3
_geom_angle
_geom_angle_site_symmetry_1
_geom_angle_site_symmetry_3
_geom_angle_publ_flag
N00I Pt00 N00H 88.9(3) . . ?
N00Q Pt00 N00H 178.3(3) . . ?
N00Q Pt00 N00I 89.4(3) . . ?
N01I Pt00 N00H 91.1(3) . . ?
N01I Pt00 N00I 177.6(2) . . ?
N01I Pt00 N00Q 90.6(3) . . ?
N004 Pd00 N003 177.8(2) . . ?
N005 Pd00 N003 89.84(19) . . ?
N005 Pd00 N004 89.88(19) . . ?
N006 Pd00 N003 90.50(19) . . ?
N006 Pd00 N004 89.72(19) . . ?
N006 Pd00 N005 178.3(2) . . ?
C010 N003 Pd00 118.7(4) . . ?
C017 N003 Pd00 123.2(4) . . ?
C017 N003 C010 118.1(5) . . ?
C019 N004 Pd00 121.3(4) . . ?
C01C N004 Pd00 120.4(4) . . ?
C01C N004 C019 118.3(5) . . ?
C011 N005 Pd00 118.8(4) . . ?
C01D N005 Pd00 121.4(4) . . ?
C01D N005 C011 119.8(5) . . ?
C00Z N006 Pd00 120.5(4) . . ?
C01G N006 Pd00 118.7(4) . . ?
C01G N006 C00Z 120.8(5) . . ?
C01B N007 N00D 109.0(5) . . ?
C018 N008 N00E 111.0(5) . . ?
C01S N008 N00E 119.8(5) . . ?
C01S N008 C018 129.0(5) . . ?
C00Y N009 N00E 108.6(5) . . ?
C00V N00A N00M 108.4(5) . . ?
C01N N00B N00D 110.2(5) . . ?
C01O N00B N00D 120.3(5) . . ?
C01O N00B C01N 129.4(5) . . ?
C01E N00C N00M 110.5(5) . . ?
C01Y N00C N00M 119.8(5) . . ?
C01Y N00C C01E 129.6(5) . . ?
N00B N00D N007 107.4(5) . . ?
N009 N00E N008 107.5(5) . . ?
C01J N00F N00U 108.5(5) . . ?
C01R N00H Pt00 127.5(5) . . ?
C02G N00H Pt00 125.9(6) . . ?
C02G N00H C01R 106.0(7) . . ?
C022 N00I Pt00 128.6(6) . . ?
C02R N00I Pt00 125.4(5) . . ?
C02R N00I C022 105.8(7) . . ?
C02D N00J C020 124.9(8) . . ?
C02G N00J C020 106.9(7) . . ?
C02G N00J C02D 128.2(8) . . ?
C01L N00K N00U 111.0(5) . . ?
C02F N00K N00U 119.6(5) . . ?
C02F N00K C01L 129.3(5) . . ?
N00C N00M N00A 107.6(5) . . ?
C017 C00N C00X 117.2(6) . . ?
C01B C00N C00X 120.1(5) . . ?
C01B C00N C017 122.7(5) . . ?
C00R C00O H00O 120.1(3) . . ?
C015 C00O H00O 120.1(3) . . ?
C015 C00O C00R 119.7(5) . . ?
C00T C00P H00P 119.8(3) . . ?
C01F C00P H00P 119.8(4) . . ?
C01F C00P C00T 120.3(6) . . ?
C02C N00Q Pt00 127.8(6) . . ?
C02J N00Q Pt00 124.8(5) . . ?
C02J N00Q C02C 107.3(7) . . ?
C00V C00R C00O 121.3(5) . . ?
C00Z C00R C00O 118.3(6) . . ?
C00Z C00R C00V 120.4(5) . . ?
C00Y C00T C00P 121.3(5) . . ?
C019 C00T C00P 118.2(5) . . ?
C019 C00T C00Y 120.5(5) . . ?
N00K N00U N00F 107.7(5) . . ?
C00R C00V N00A 120.6(5) . . ?
C01E C00V N00A 108.4(5) . . ?
C01E C00V C00R 130.8(5) . . ?
C011 C00W H00W 120.3(4) . . ?
C01K C00W H00W 120.3(4) . . ?
C01K C00W C011 119.3(6) . . ?
H00X C00X C00N 119.8(4) . . ?
C014 C00X C00N 120.4(6) . . ?
C014 C00X H00X 119.8(4) . . ?
C00T C00Y N009 120.9(5) . . ?
C018 C00Y N009 107.6(5) . . ?
C018 C00Y C00T 131.3(6) . . ?
C00R C00Z N006 121.2(6) . . ?
H00Z C00Z N006 119.4(3) . . ?
H00Z C00Z C00R 119.4(4) . . ?
H010 C010 N003 119.2(3) . . ?
C014 C010 N003 121.5(5) . . ?
C014 C010 H010 119.2(4) . . ?
C00W C011 N005 121.1(6) . . ?
H011 C011 N005 119.4(3) . . ?
H011 C011 C00W 119.4(4) . . ?
C02X N012 C022 108.2(7) . . ?
C02Z N012 C022 124.9(8) . . ?
C02Z N012 C02X 126.9(8) . . ?
C010 C014 C00X 118.5(6) . . ?
H014 C014 C00X 120.7(4) . . ?
H014 C014 C010 120.7(4) . . ?
H015 C015 C00O 120.2(3) . . ?
C01G C015 C00O 119.6(6) . . ?
C01G C015 H015 120.2(4) . . ?
C00N C017 N003 124.2(5) . . ?
H017 C017 N003 117.9(3) . . ?
H017 C017 C00N 117.9(4) . . ?
C00Y C018 N008 105.2(5) . . ?
H018 C018 N008 127.4(3) . . ?
H018 C018 C00Y 127.4(4) . . ?
C00T C019 N004 122.0(5) . . ?
H019 C019 N004 119.0(3) . . ?
H019 C019 C00T 119.0(3) . . ?
C01J C01A C01D 120.3(5) . . ?
C01K C01A C01D 117.9(5) . . ?
C01K C01A C01J 121.8(5) . . ?
C00N C01B N007 121.3(6) . . ?
C01N C01B N007 108.6(6) . . ?
C01N C01B C00N 130.0(6) . . ?
H01C C01C N004 118.6(3) . . ?
C01F C01C N004 122.9(5) . . ?
C01F C01C H01C 118.6(3) . . ?
C01A C01D N005 121.6(5) . . ?
H01D C01D N005 119.2(3) . . ?
H01D C01D C01A 119.2(3) . . ?
C00V C01E N00C 105.0(5) . . ?
H01E C01E N00C 127.5(4) . . ?
H01E C01E C00V 127.5(3) . . ?
C01C C01F C00P 118.3(6) . . ?
H01F C01F C00P 120.9(4) . . ?
H01F C01F C01C 120.9(3) . . ?
C015 C01G N006 120.3(5) . . ?
H01G C01G N006 119.9(3) . . ?
H01G C01G C015 119.9(4) . . ?
C02B N01I Pt00 126.5(5) . . ?
C02P N01I Pt00 125.9(7) . . ?
C02P N01I C02B 107.6(8) . . ?
C01A C01J N00F 120.9(6) . . ?
C01L C01J N00F 107.9(5) . . ?
C01L C01J C01A 131.1(5) . . ?
C01A C01K C00W 120.2(5) . . ?
H01K C01K C00W 119.9(4) . . ?
H01K C01K C01A 119.9(3) . . ?
C01J C01L N00K 104.9(5) . . ?
H01L C01L N00K 127.5(4) . . ?
H01L C01L C01J 127.5(3) . . ?
C01B C01N N00B 104.9(5) . . ?
H01N C01N N00B 127.5(3) . . ?
H01N C01N C01B 127.5(4) . . ?
H01a C01O N00B 109.2(3) . . ?
H01b C01O N00B 109.2(3) . . ?
H01b C01O H01a 107.9 . . ?
C01U C01O N00B 111.9(5) . . ?
C01U C01O H01a 109.2(3) . . ?
C01U C01O H01b 109.2(3) . . ?
C023 C01P C01S 120.6(6) . . ?
C024 C01P C01S 121.0(6) . . ?
C024 C01P C023 118.3(6) . . ?
O18 S01Q C038 98.9(10) . . ?
O15 S01Q C038 98.6(11) . . ?
O15 S01Q O18 84.0(14) . . ?
O3 S01Q C038 100.8(10) . . ?
O3 S01Q O18 93.7(13) . . ?
O3 S01Q O15 160.6(12) . . ?
O6 S01Q C038 101.2(12) . . ?
O6 S01Q O18 158.6(15) . . ?
O6 S01Q O15 85.8(16) . . ?
O6 S01Q O3 89.7(16) . . ?
H01R C01R N00H 126.0(4) . . ?
C020 C01R N00H 107.9(7) . . ?
C020 C01R H01R 126.0(5) . . ?
C01P C01S N008 109.6(5) . . ?
H01h C01S N008 109.8(3) . . ?
H01h C01S C01P 109.8(3) . . ?
H01i C01S N008 109.8(3) . . ?
H01i C01S C01P 109.8(3) . . ?
H01i C01S H01h 108.2 . . ?
C02N N01T C02C 107.4(7) . . ?
C02T N01T C02C 126.0(9) . . ?
C02T N01T C02N 126.5(9) . . ?
C021 C01U C01O 120.6(6) . . ?
C02A C01U C01O 120.5(6) . . ?
C02A C01U C021 118.8(6) . . ?
C025 C01V C01Y 120.6(6) . . ?
C029 C01V C01Y 121.6(6) . . ?
C029 C01V C025 117.7(6) . . ?
C02F C01W C027 121.5(6) . . ?
C02L C01W C027 117.8(7) . . ?
C02L C01W C02F 120.6(6) . . ?
C02P N01X C01Z 108.6(7) . . ?
C02Y N01X C01Z 126.6(9) . . ?
C02Y N01X C02P 124.8(9) . . ?
C01V C01Y N00C 110.8(5) . . ?
H01j C01Y N00C 109.5(3) . . ?
H01j C01Y C01V 109.5(3) . . ?
H01m C01Y N00C 109.5(3) . . ?
H01m C01Y C01V 109.5(4) . . ?
H01m C01Y H01j 108.1 . . ?
H01Z C01Z N01X 126.5(5) . . ?
C02B C01Z N01X 106.9(8) . . ?
C02B C01Z H01Z 126.5(6) . . ?
C01R C020 N00J 107.0(7) . . ?
H020 C020 N00J 126.5(5) . . ?
H020 C020 C01R 126.5(5) . . ?
H021 C021 C01U 120.0(4) . . ?
C02E C021 C01U 120.1(6) . . ?
C02E C021 H021 120.0(4) . . ?
N012 C022 N00I 110.7(7) . . ?
H022 C022 N00I 124.7(5) . . ?
H022 C022 N012 124.7(4) . . ?
H023 C023 C01P 119.7(4) . . ?
C02M C023 C01P 120.6(7) . . ?
C02M C023 H023 119.7(5) . . ?
H024 C024 C01P 119.1(4) . . ?
C028 C024 C01P 121.8(6) . . ?
C028 C024 H024 119.1(4) . . ?
H025 C025 C01V 119.3(4) . . ?
C02H C025 C01V 121.3(6) . . ?
C02H C025 H025 119.3(4) . . ?
C02D C026 C028 118.4(7) . . ?
C02M C026 C028 119.5(7) . . ?
C02M C026 C02D 122.1(7) . . ?
H027 C027 C01W 119.2(4) . . ?
C02I C027 C01W 121.6(6) . . ?
C02I C027 H027 119.2(4) . . ?
C026 C028 C024 119.6(6) . . ?
H028 C028 C024 120.2(4) . . ?
H028 C028 C026 120.2(4) . . ?
H029 C029 C01V 119.5(4) . . ?
C02K C029 C01V 121.0(7) . . ?
C02K C029 H029 119.5(5) . . ?
H02A C02A C01U 119.5(4) . . ?
C02Q C02A C01U 121.0(7) . . ?
C02Q C02A H02A 119.5(5) . . ?
C01Z C02B N01I 107.1(8) . . ?
H02B C02B N01I 126.5(4) . . ?
H02B C02B C01Z 126.5(6) . . ?
N01T C02C N00Q 110.5(8) . . ?
H02C C02C N00Q 124.7(5) . . ?
H02C C02C N01T 124.7(5) . . ?
C026 C02D N00J 114.4(7) . . ?
H02d C02D N00J 108.7(5) . . ?
H02d C02D C026 108.7(5) . . ?
H02e C02D N00J 108.7(5) . . ?
H02e C02D C026 108.7(5) . . ?
H02e C02D H02d 107.598598364(14) . . ?
H02f C02E C021 119.4(4) . . ?
C02U C02E C021 121.3(7) . . ?
C02U C02E H02f 119.4(5) . . ?
C01W C02F N00K 111.0(5) . . ?
H02g C02F N00K 109.4(3) . . ?
H02g C02F C01W 109.4(4) . . ?
H02h C02F N00K 109.4(3) . . ?
H02h C02F C01W 109.4(3) . . ?
H02h C02F H02g 108.0 . . ?
N00J C02G N00H 112.1(8) . . ?
H02i C02G N00H 123.9(5) . . ?
H02i C02G N00J 123.9(5) . . ?
H02j C02H C025 119.8(4) . . ?
C02O C02H C025 120.4(7) . . ?
C02O C02H H02j 119.8(4) . . ?
H02k C02I C027 119.8(4) . . ?
C02V C02I C027 120.4(7) . . ?
C02V C02I H02k 119.8(4) . . ?
H02l C02J N00Q 126.5(4) . . ?
C02N C02J N00Q 107.0(8) . . ?
C02N C02J H02l 126.5(6) . . ?
H02m C02K C029 119.8(5) . . ?
C02O C02K C029 120.5(7) . . ?
C02O C02K H02m 119.8(4) . . ?
H02n C02L C01W 119.8(4) . . ?
C02S C02L C01W 120.4(7) . . ?
C02S C02L H02n 119.8(4) . . ?
C026 C02M C023 120.1(7) . . ?
H02o C02M C023 119.9(5) . . ?
H02o C02M C026 119.9(4) . . ?
C02J C02N N01T 107.7(8) . . ?
H02p C02N N01T 126.1(5) . . ?
H02p C02N C02J 126.1(6) . . ?
C02K C02O C02H 119.1(7) . . ?
C02Y C02O C02H 118.5(7) . . ?
C02Y C02O C02K 122.5(7) . . ?
N01X C02P N01I 109.8(9) . . ?
H02q C02P N01I 125.1(6) . . ?
H02q C02P N01X 125.1(5) . . ?
H02r C02Q C02A 119.4(5) . . ?
C02U C02Q C02A 121.2(7) . . ?
C02U C02Q H02r 119.4(4) . . ?
H02s C02R N00I 126.1(5) . . ?
C02X C02R N00I 107.8(8) . . ?
C02X C02R H02s 126.1(6) . . ?
H02t C02S C02L 119.3(4) . . ?
C02V C02S C02L 121.5(7) . . ?
C02V C02S H02t 119.3(5) . . ?
H02u C02T N01T 108.8(6) . . ?
H02v C02T N01T 108.8(6) . . ?
H02v C02T H02u 107.7 . . ?
C02U C02T N01T 113.7(8) . . ?
C02U C02T H02u 108.8(5) . . ?
C02U C02T H02v 108.8(6) . . ?
C02Q C02U C02E 117.7(7) . . ?
C02T C02U C02E 119.2(8) . . ?
C02T C02U C02Q 123.0(7) . . ?
C02S C02V C02I 118.4(7) . . ?
C02Z C02V C02I 118.5(7) . . ?
C02Z C02V C02S 123.1(7) . . ?
H C02W H02 109.5 . . ?
Ha C02W H02 109.5 . . ?
Ha C02W H 109.5 . . ?
C035 C02W H02 109.5 . . ?
C035 C02W H 109.5 . . ?
C035 C02W Ha 109.5 . . ?
C02R C02X N012 107.6(9) . . ?
H02X C02X N012 126.2(5) . . ?
H02X C02X C02R 126.2(6) . . ?
C02O C02Y N01X 112.2(7) . . ?
H02w C02Y N01X 109.2(5) . . ?
H02w C02Y C02O 109.2(5) . . ?
H02y C02Y N01X 109.2(6) . . ?
H02y C02Y C02O 109.2(5) . . ?
H02y C02Y H02w 107.9 . . ?
C02V C02Z N012 112.7(7) . . ?
H02z C02Z N012 109.0(5) . . ?
H02z C02Z C02V 109.0(5) . . ?
Hb C02Z N012 109.0(6) . . ?
Hb C02Z C02V 109.0(5) . . ?
Hb C02Z H02z 107.8 . . ?
C03H C032 N03B 174.1(18) . . ?
H03h C033 H03g 109.5 . . ?
H03i C033 H03g 109.5 . . ?
H03i C033 H03h 109.5 . . ?
C03A C033 H03g 109.5 . . ?
C03A C033 H03h 109.5 . . ?
C03A C033 H03i 109.5 . . ?
N036 C035 C02W 176.2(18) . . ?
H03a C038 S01Q 109.5 . . ?
H03b C038 S01Q 109.5 . . ?
H03b C038 H03a 109.5 . . ?
H03c C038 S01Q 109.5 . . ?
H03c C038 H03a 109.5 . . ?
H03c C038 H03b 109.5 . . ?
N039 C03A C033 176.1(18) . . ?
F00S B03E F00G 114.5(8) . . ?
F013 B03E F00G 116.2(9) . . ?
F013 B03E F00S 128.4(10) . . ?
F031 B03E F00G 101.5(11) . . ?
F031 B03E F00S 90.7(10) . . ?
F031 B03E F013 88.4(10) . . ?
F03G B03E F00G 97.6(12) . . ?
F03G B03E F00S 81.3(10) . . ?
F03G B03E F013 83.3(10) . . ?
F03G B03E F031 161.0(11) . . ?
F01H B03F F00L 112.9(8) . . ?
F01M B03F F00L 128.3(10) . . ?
F01M B03F F01H 115.7(8) . . ?
F03I B03F F00L 95.1(10) . . ?
F03I B03F F01H 99.8(13) . . ?
F03I B03F F01M 93.0(10) . . ?
F11 B03F F00L 82.0(12) . . ?
F11 B03F F01H 92.2(15) . . ?
F11 B03F F01M 79.7(12) . . ?
F11 B03F F03I 167.8(16) . . ?
H03d C03H C032 109.5 . . ?
H03e C03H C032 109.5 . . ?
H03e C03H H03d 109.5 . . ?
H03f C03H C032 109.5 . . ?
H03f C03H H03d 109.5 . . ?
H03f C03H H03e 109.5 . . ?

loop_
_geom_bond_atom_site_label_1
_geom_bond_atom_site_label_2
_geom_bond_distance
_geom_bond_site_symmetry_2
_geom_bond_publ_flag
Pt00 N00H 2.033(7) . ?
Pt00 N00I 2.011(7) . ?
Pt00 N00Q 2.027(7) . ?
Pt00 N01I 2.039(7) . ?
Pd00 N003 2.011(4) . ?
Pd00 N004 2.012(5) . ?
Pd00 N005 2.030(5) . ?
Pd00 N006 2.042(5) . ?
N003 C010 1.354(7) . ?
N003 C017 1.354(7) . ?
N004 C019 1.356(8) . ?
N004 C01C 1.348(7) . ?
N005 C011 1.363(8) . ?
N005 C01D 1.335(7) . ?
N006 C00Z 1.347(7) . ?
N006 C01G 1.332(8) . ?
N007 N00D 1.314(8) . ?
N007 C01B 1.352(8) . ?
N008 N00E 1.345(7) . ?
N008 C018 1.339(8) . ?
N008 C01S 1.469(8) . ?
N009 N00E 1.306(7) . ?
N009 C00Y 1.380(8) . ?
N00A N00M 1.313(8) . ?
N00A C00V 1.367(7) . ?
N00B N00D 1.352(8) . ?
N00B C01N 1.351(8) . ?
N00B C01O 1.461(8) . ?
N00C N00M 1.339(7) . ?
N00C C01E 1.352(8) . ?
N00C C01Y 1.464(8) . ?
N00F N00U 1.311(8) . ?
N00F C01J 1.374(7) . ?
F00G B03E 1.357(12) . ?
N00H C01R 1.384(10) . ?
N00H C02G 1.305(11) . ?
N00I C022 1.334(9) . ?
N00I C02R 1.380(11) . ?
N00J C020 1.371(11) . ?
N00J C02D 1.452(11) . ?
N00J C02G 1.320(11) . ?
N00K N00U 1.345(7) . ?
N00K C01L 1.343(8) . ?
N00K C02F 1.466(8) . ?
F00L B03F 1.298(12) . ?
C00N C00X 1.398(8) . ?
C00N C017 1.355(8) . ?
C00N C01B 1.464(9) . ?
C00O H00O 0.9300 . ?
C00O C00R 1.394(8) . ?
C00O C015 1.366(9) . ?
C00P H00P 0.9300 . ?
C00P C00T 1.393(8) . ?
C00P C01F 1.374(9) . ?
N00Q C02C 1.289(10) . ?
N00Q C02J 1.406(10) . ?
C00R C00V 1.476(8) . ?
C00R C00Z 1.381(8) . ?
F00S B03E 1.273(12) . ?
C00T C00Y 1.468(8) . ?
C00T C019 1.388(8) . ?
C00V C01E 1.357(9) . ?
C00W H00W 0.9300 . ?
C00W C011 1.376(8) . ?
C00W C01K 1.369(9) . ?
C00X H00X 0.9300 . ?
C00X C014 1.380(9) . ?
C00Y C018 1.369(8) . ?
C00Z H00Z 0.9300 . ?
C010 H010 0.9300 . ?
C010 C014 1.390(9) . ?
C011 H011 0.9300 . ?
N012 C022 1.316(11) . ?
N012 C02X 1.346(12) . ?
N012 C02Z 1.476(10) . ?
F013 B03E 1.264(12) . ?
C014 H014 0.9300 . ?
C015 H015 0.9300 . ?
C015 C01G 1.393(8) . ?
C017 H017 0.9300 . ?
C018 H018 0.9300 . ?
C019 H019 0.9300 . ?
C01A C01D 1.396(8) . ?
C01A C01J 1.459(8) . ?
C01A C01K 1.396(9) . ?
C01B C01N 1.370(9) . ?
C01C H01C 0.9300 . ?
C01C C01F 1.383(9) . ?
C01D H01D 0.9300 . ?
C01E H01E 0.9300 . ?
C01F H01F 0.9300 . ?
C01G H01G 0.9300 . ?
F01H B03F 1.346(12) . ?
N01I C02B 1.372(11) . ?
N01I C02P 1.327(10) . ?
C01J C01L 1.378(9) . ?
C01K H01K 0.9300 . ?
C01L H01L 0.9300 . ?
F01M B03F 1.274(11) . ?
C01N H01N 0.9300 . ?
C01O H01a 0.9700 . ?
C01O H01b 0.9700 . ?
C01O C01U 1.507(9) . ?
C01P C01S 1.509(9) . ?
C01P C023 1.387(9) . ?
C01P C024 1.381(9) . ?
S01Q C038 1.854(14) . ?
S01Q O18 1.94(3) . ?
S01Q O15 1.94(3) . ?
S01Q O3 1.86(2) . ?
S01Q O6 1.781(17) . ?
C01R H01R 0.9300 . ?
C01R C020 1.350(12) . ?
C01S H01h 0.9700 . ?
C01S H01i 0.9700 . ?
N01T C02C 1.342(11) . ?
N01T C02N 1.364(12) . ?
N01T C02T 1.452(11) . ?
C01U C021 1.380(9) . ?
C01U C02A 1.379(10) . ?
C01V C01Y 1.500(8) . ?
C01V C025 1.399(9) . ?
C01V C029 1.381(10) . ?
C01W C027 1.409(9) . ?
C01W C02F 1.490(9) . ?
C01W C02L 1.381(10) . ?
N01X C01Z 1.355(12) . ?
N01X C02P 1.324(12) . ?
N01X C02Y 1.479(10) . ?
C01Y H01j 0.9700 . ?
C01Y H01m 0.9700 . ?
C01Z H01Z 0.9300 . ?
C01Z C02B 1.372(12) . ?
C020 H020 0.9300 . ?
C021 H021 0.9300 . ?
C021 C02E 1.388(10) . ?
C022 H022 0.9300 . ?
C023 H023 0.9300 . ?
C023 C02M 1.396(10) . ?
C024 H024 0.9300 . ?
C024 C028 1.381(9) . ?
C025 H025 0.9300 . ?
C025 C02H 1.377(9) . ?
C026 C028 1.389(10) . ?
C026 C02D 1.516(10) . ?
C026 C02M 1.383(11) . ?
C027 H027 0.9300 . ?
C027 C02I 1.376(10) . ?
C028 H028 0.9300 . ?
C029 H029 0.9300 . ?
C029 C02K 1.387(11) . ?
C02A H02A 0.9300 . ?
C02A C02Q 1.378(11) . ?
C02B H02B 0.9300 . ?
C02C H02C 0.9300 . ?
C02D H02d 0.9700 . ?
C02D H02e 0.9700 . ?
C02E H02f 0.9300 . ?
C02E C02U 1.390(11) . ?
C02F H02g 0.9700 . ?
C02F H02h 0.9700 . ?
C02G H02i 0.9300 . ?
C02H H02j 0.9300 . ?
C02H C02O 1.375(11) . ?
C02I H02k 0.9300 . ?
C02I C02V 1.384(10) . ?
C02J H02l 0.9300 . ?
C02J C02N 1.335(12) . ?
C02K H02m 0.9300 . ?
C02K C02O 1.385(11) . ?
C02L H02n 0.9300 . ?
C02L C02S 1.390(12) . ?
C02M H02o 0.9300 . ?
C02N H02p 0.9300 . ?
C02O C02Y 1.529(10) . ?
C02P H02q 0.9300 . ?
C02Q H02r 0.9300 . ?
C02Q C02U 1.382(12) . ?
C02R H02s 0.9300 . ?
C02R C02X 1.352(12) . ?
C02S H02t 0.9300 . ?
C02S C02V 1.391(11) . ?
C02T H02u 0.9700 . ?
C02T H02v 0.9700 . ?
C02T C02U 1.512(11) . ?
C02V C02Z 1.516(11) . ?
C02W H02 0.9600 . ?
C02W H 0.9600 . ?
C02W Ha 0.9600 . ?
C02W C035 1.410(15) . ?
C02X H02X 0.9300 . ?
C02Y H02w 0.9700 . ?
C02Y H02y 0.9700 . ?
C02Z H02z 0.9700 . ?
C02Z Hb 0.9700 . ?
F031 B03E 1.620(19) . ?
C032 N03B 1.26(2) . ?
C032 C03H 1.454(16) . ?
C033 H03g 0.9600 . ?
C033 H03h 0.9600 . ?
C033 H03i 0.9600 . ?
C033 C03A 1.423(16) . ?
C035 N036 1.157(15) . ?
C038 H03a 0.9600 . ?
C038 H03b 0.9600 . ?
C038 H03c 0.9600 . ?
N039 C03A 1.172(17) . ?
B03E F03G 1.71(2) . ?
B03F F03I 1.54(2) . ?
B03F F11 1.65(3) . ?
C03H H03d 0.9600 . ?
C03H H03e 0.9600 . ?
C03H H03f 0.9600 . ?

loop_
_geom_torsion_atom_site_label_1
_geom_torsion_atom_site_label_2
_geom_torsion_atom_site_label_3
_geom_torsion_atom_site_label_4
_geom_torsion
_geom_torsion_site_symmetry_1
_geom_torsion_site_symmetry_2
_geom_torsion_site_symmetry_3
_geom_torsion_site_symmetry_4
_geom_torsion_publ_flag
Pt00 N00H C01R C020 172.2(7) . . . . ?
Pt00 N00H C02G N00J -171.5(7) . . . . ?
Pt00 N00I C022 N012 -174.5(7) . . . . ?
Pt00 N00I C02R C02X 175.2(9) . . . . ?
Pt00 N00Q C02C N01T -175.9(7) . . . . ?
Pt00 N00Q C02J C02N 176.4(7) . . . . ?
Pt00 N01I C02B C01Z 177.2(6) . . . . ?
Pt00 N01I C02P N01X -177.1(6) . . . . ?
Pd00 N003 C010 C014 178.4(4) . . . . ?
Pd00 N003 C017 C00N -176.5(4) . . . . ?
Pd00 N004 C019 C00T -177.8(4) . . . . ?
Pd00 N004 C01C C01F 179.9(4) . . . . ?
Pd00 N005 C011 C00W 179.8(4) . . . . ?
Pd00 N005 C01D C01A -178.6(4) . . . . ?
Pd00 N006 C00Z C00R -178.8(4) . . . . ?
Pd00 N006 C01G C015 -179.9(4) . . . . ?
N003 C010 C014 C00X -1.1(7) . . . . ?
N003 C017 C00N C00X -2.3(7) . . . . ?
N003 C017 C00N C01B 175.4(5) . . . . ?
N004 C019 C00T C00P -2.7(7) . . . . ?
N004 C019 C00T C00Y 175.3(5) . . . . ?
N004 C01C C01F C00P -1.4(7) . . . . ?
N005 C011 C00W C01K -1.1(7) . . . . ?
N005 C01D C01A C01J 176.6(5) . . . . ?
N005 C01D C01A C01K -1.3(7) . . . . ?
N006 C00Z C00R C00O -1.6(7) . . . . ?
N006 C00Z C00R C00V 175.2(5) . . . . ?
N006 C01G C015 C00O -0.8(7) . . . . ?
N007 N00D N00B C01N -0.1(6) . . . . ?
N007 N00D N00B C01O 176.6(5) . . . . ?
N007 C01B C00N C00X -5.8(7) . . . . ?
N007 C01B C00N C017 176.6(6) . . . . ?
N007 C01B C01N N00B -0.4(6) . . . . ?
N008 N00E N009 C00Y -0.2(5) . . . . ?
N008 C018 C00Y N009 -0.8(5) . . . . ?
N008 C018 C00Y C00T -176.3(4) . . . . ?
N008 C01S C01P C023 -95.0(6) . . . . ?
N008 C01S C01P C024 81.1(6) . . . . ?
N009 C00Y C00T C00P -6.3(7) . . . . ?
N009 C00Y C00T C019 175.7(5) . . . . ?
N00A N00M N00C C01E -1.2(6) . . . . ?
N00A N00M N00C C01Y 175.6(5) . . . . ?
N00A C00V C00R C00O -8.2(7) . . . . ?
N00A C00V C00R C00Z 175.1(6) . . . . ?
N00A C00V C01E N00C -0.9(5) . . . . ?
N00B C01N C01B C00N -176.1(4) . . . . ?
N00B C01O C01U C021 76.0(6) . . . . ?
N00B C01O C01U C02A -102.4(6) . . . . ?
N00C C01E C00V C00R -176.4(4) . . . . ?
N00C C01Y C01V C025 74.3(6) . . . . ?
N00C C01Y C01V C029 -102.2(7) . . . . ?
N00F N00U N00K C01L -0.6(6) . . . . ?
N00F N00U N00K C02F 175.1(5) . . . . ?
N00F C01J C01A C01D 174.7(6) . . . . ?
N00F C01J C01A C01K -7.5(7) . . . . ?
N00F C01J C01L N00K -0.8(6) . . . . ?
N00H C01R C020 N00J -0.8(7) . . . . ?
N00H C02G N00J C020 -1.2(8) . . . . ?
N00H C02G N00J C02D -179.0(6) . . . . ?
N00I C022 N012 C02X -1.3(8) . . . . ?
N00I C022 N012 C02Z -179.9(6) . . . . ?
N00I C02R C02X N012 -0.1(8) . . . . ?
N00J C02D C026 C028 -178.4(7) . . . . ?
N00J C02D C026 C02M 1.4(10) . . . . ?
N00K C01L C01J C01A -176.1(4) . . . . ?
N00K C02F C01W C027 75.4(6) . . . . ?
N00K C02F C01W C02L -101.1(7) . . . . ?
C00N C00X C014 C010 -1.4(7) . . . . ?
C00O C00R C00V C01E 166.8(6) . . . . ?
C00P C00T C00Y C018 168.8(6) . . . . ?
N00Q C02C N01T C02N -0.5(8) . . . . ?
N00Q C02C N01T C02T -177.3(7) . . . . ?
N00Q C02J C02N N01T -0.3(7) . . . . ?
C00W C01K C01A C01D 2.1(7) . . . . ?
C00W C01K C01A C01J -175.8(6) . . . . ?
N012 C02Z C02V C02I -168.2(8) . . . . ?
N012 C02Z C02V C02S 12.6(12) . . . . ?
N01I C02B C01Z N01X 0.3(6) . . . . ?
N01I C02P N01X C01Z -0.7(7) . . . . ?
N01I C02P N01X C02Y -179.6(6) . . . . ?
C01O C01U C021 C02E -177.4(6) . . . . ?
C01O C01U C02A C02Q 178.5(8) . . . . ?
C01P C023 C02M C026 1.2(9) . . . . ?
C01P C024 C028 C026 2.0(8) . . . . ?
N01T C02T C02U C02E -163.1(8) . . . . ?
N01T C02T C02U C02Q 19.3(12) . . . . ?
C01U C021 C02E C02U -1.3(8) . . . . ?
C01U C02A C02Q C02U -1.0(10) . . . . ?
C01V C025 C02H C02O -0.3(9) . . . . ?
C01V C029 C02K C02O 0.8(10) . . . . ?
C01W C027 C02I C02V 0.5(8) . . . . ?
C01W C02L C02S C02V 2.0(10) . . . . ?
N01X C02Y C02O C02H -165.8(8) . . . . ?
N01X C02Y C02O C02K 13.0(12) . . . . ?
C021 C02E C02U C02Q 0.3(9) . . . . ?
C021 C02E C02U C02T -177.4(8) . . . . ?
C023 C02M C026 C028 0.5(10) . . . . ?
C023 C02M C026 C02D -179.3(8) . . . . ?
C024 C028 C026 C02D 177.7(7) . . . . ?
C024 C028 C026 C02M -2.1(8) . . . . ?
C025 C02H C02O C02K 1.7(9) . . . . ?
C025 C02H C02O C02Y -179.5(8) . . . . ?
C027 C02I C02V C02S -0.2(9) . . . . ?
C027 C02I C02V C02Z -179.4(8) . . . . ?
C029 C02K C02O C02H -2.0(12) . . . . ?
C029 C02K C02O C02Y 179.3(9) . . . . ?
C02A C02Q C02U C02E 0.8(12) . . . . ?
C02A C02Q C02U C02T 178.4(10) . . . . ?
C02I C02V C02S C02L -1.1(10) . . . . ?
C02L C02S C02V C02Z 178.1(10) . . . . ?

loop_
_restr_distance_atom_site_label_1
_restr_distance_atom_site_label_2
_restr_distance_site_symmetry_2
_restr_distance_target
_restr_distance_target_weight_param
_restr_distance_diff
O18 C038 1 3.0000 0.0400 0.1195
O15 C038 1 3.0000 0.0400 0.1258
O3 C038 1 3.0000 0.0400 0.1393
O6 S01Q 1 1.7000 0.0200 -0.0809
O6 C038 1 3.0000 0.0400 0.1907

loop_
_restr_U_iso_atom_site_label
_restr_U_iso_weight_param
C01C 0.0010
O18 0.0020
O15 0.0020
O3 0.0020
O6 0.0020

loop_
_smtbx_masks_void_nr
_smtbx_masks_void_average_x
_smtbx_masks_void_average_y
_smtbx_masks_void_average_z
_smtbx_masks_void_volume
_smtbx_masks_void_count_electrons
_smtbx_masks_void_content
1 0.541 -0.596 0.500 1102.5 243.7 '2 B2F8C2H6C2N2'
2 0.182 0.202 0.140 24.4 9.2 ?
3 0.250 0.750 0.000 10.5 0.0 ?
4 0.750 0.250 0.000 10.5 0.0 ?
5 0.818 0.798 0.860 24.4 10.1 ?
